data_4072436
loop_
_publ_author_name
'Ech-Cherif El Kettani, Sakina'
'Lazraq, Mohamed'
'Ranaivonjatovo, Henri'
'Escudi\'e, Jean'
'Gornitzka, Heinz'
'Ouhsaine, Fatima'

_publ_section_title
;
 Versatile Reactivity of the Germene Mes2GeCR2toward Esters and Related
 Carbonyl Derivatives
;
_journal_issue 15
_journal_name_full Organometallics
_journal_page_first 3729
_journal_paper_doi 10.1021/om060917s
_journal_volume 26
_journal_year 2007
_chemical_formula_sum 'C37 H38 Ge O4'
_chemical_formula_weight 619.26
_chemical_name_systematic
; 
 ? 
;
_space_group_IT_number 7
_symmetry_cell_setting monoclinic
_symmetry_space_group_name_Hall 'P -2yac'
_symmetry_space_group_name_H-M 'P 1 n 1'
_atom_sites_solution_hydrogens geom
_atom_sites_solution_primary direct
_atom_sites_solution_secondary difmap
_audit_creation_method SHELXL-97
_cell_angle_alpha 90.00
_cell_angle_beta 101.477(2)
_cell_angle_gamma 90.00
_cell_formula_units_Z 2
_cell_length_a 11.3333(13)
_cell_length_b 9.0086(10)
_cell_length_c 15.1704(18)
_cell_measurement_reflns_used 6465
_cell_measurement_temperature 173(2)
_cell_measurement_theta_max 26.394
_cell_measurement_theta_min 2.261
_cell_volume 1517.9(3)
_computing_cell_refinement 'Bruker SMART'
_computing_data_collection 'Bruker SMART'
_computing_data_reduction 'Bruker SHELXTL'
_computing_molecular_graphics 'Bruker SHELXTL'
_computing_publication_material 'Bruker SHELXTL'
_computing_structure_refinement 'SHELXL-97 (Sheldrick, 1997)'
_computing_structure_solution 'SHELXS-97 (Sheldrick, 1990)'
_diffrn_ambient_temperature 173(2)
_diffrn_measured_fraction_theta_full 0.995
_diffrn_measured_fraction_theta_max 0.995
_diffrn_measurement_device_type 'Bruker CCD detector'
_diffrn_measurement_method 'phi and omega scans'
_diffrn_radiation_monochromator graphite
_diffrn_radiation_source 'fine-focus sealed tube'
_diffrn_radiation_type MoK\a
_diffrn_radiation_wavelength 0.71073
_diffrn_reflns_av_R_equivalents 0.0246
_diffrn_reflns_av_sigmaI/netI 0.0331
_diffrn_reflns_limit_h_max 5
_diffrn_reflns_limit_h_min -14
_diffrn_reflns_limit_k_max 11
_diffrn_reflns_limit_k_min -11
_diffrn_reflns_limit_l_max 18
_diffrn_reflns_limit_l_min -18
_diffrn_reflns_number 8700
_diffrn_reflns_theta_full 26.42
_diffrn_reflns_theta_max 26.42
_diffrn_reflns_theta_min 2.06
_exptl_absorpt_coefficient_mu 1.049
_exptl_absorpt_correction_T_max 1.000000
_exptl_absorpt_correction_T_min 0.786204
_exptl_absorpt_correction_type semi-empirical
_exptl_absorpt_process_details 'SADABS (Bruker-AXS)'
_exptl_crystal_colour colorless
_exptl_crystal_density_diffrn 1.355
_exptl_crystal_density_method 'not measured'
_exptl_crystal_description block
_exptl_crystal_F_000 648
_exptl_crystal_size_max 0.3
_exptl_crystal_size_mid 0.3
_exptl_crystal_size_min 0.4
_refine_diff_density_max 0.678
_refine_diff_density_min -0.342
_refine_diff_density_rms 0.059
_refine_ls_abs_structure_details 'Flack H D (1983), Acta Cryst. A39, 876-881'
_refine_ls_abs_structure_Flack -0.007(7)
_refine_ls_extinction_method none
_refine_ls_goodness_of_fit_ref 1.043
_refine_ls_hydrogen_treatment mixed
_refine_ls_matrix_type full
_refine_ls_number_parameters 387
_refine_ls_number_reflns 4251
_refine_ls_number_restraints 2
_refine_ls_restrained_S_all 1.042
_refine_ls_R_factor_all 0.0301
_refine_ls_R_factor_gt 0.0283
_refine_ls_shift/su_max 0.000
_refine_ls_shift/su_mean 0.000
_refine_ls_structure_factor_coef Fsqd
_refine_ls_weighting_details 'calc w=1/[\s^2^(Fo^2^)+(0.0486P)^2^+0.1166P] where P=(Fo^2^+2Fc^2^)/3'
_refine_ls_weighting_scheme calc
_refine_ls_wR_factor_gt 0.0700
_refine_ls_wR_factor_ref 0.0712
_reflns_number_gt 4081
_reflns_number_total 4251
_reflns_threshold_expression >2sigma(I)
_cod_data_source_file carbo2a.cif
_cod_data_source_block 3a
_cod_depositor_comments
;
The following automatic conversions were performed:

'_symmetry_cell_setting' value 'Monoclinic' changed to 'monoclinic'
according to /home/saulius/struct/CIF-dictionaries/cif_core.dic
dictionary named 'cif_core.dic' version 2.4.1 from 2010-06-29.

Automatic conversion script
Id: cif_fix_values 1715 2011-07-08 13:25:40Z adriana 
;
_cod_original_sg_symbol_H-M Pn
_cod_database_code 4072436

loop_
_symmetry_equiv_pos_as_xyz
'x, y, z'
'x+1/2, -y, z+1/2'

loop_
_atom_site_label
_atom_site_type_symbol
_atom_site_fract_x
_atom_site_fract_y
_atom_site_fract_z
_atom_site_U_iso_or_equiv
_atom_site_adp_type
_atom_site_occupancy
_atom_site_symmetry_multiplicity
_atom_site_calc_flag
_atom_site_refinement_flags
Ge1 Ge 0.245380(18) 0.18891(2) 0.248382(16) 0.02061(8) Uani 1 1 d .
O1 O 0.2282(3) 0.3285(2) 0.15788(18) 0.0293(6) Uani 1 1 d .
O2 O 0.2773(3) 0.4483(3) 0.03997(18) 0.0525(7) Uani 1 1 d .
O3 O 0.5499(2) 0.0070(3) 0.08010(17) 0.0433(6) Uani 1 1 d .
O4 O 0.4095(2) -0.1714(2) 0.06279(17) 0.0364(5) Uani 1 1 d .
C1 C 0.2823(3) 0.3197(3) 0.0884(2) 0.0292(6) Uani 1 1 d .
C2 C 0.3413(3) 0.2046(3) 0.06349(19) 0.0308(6) Uani 1 1 d .
H2 H 0.3762 0.2137 0.0118 0.037 Uiso 1 1 calc R
C3 C 0.3545(3) 0.0607(3) 0.11452(17) 0.0252(5) Uani 1 1 d .
H3 H 0.2760 0.0065 0.0995 0.030 Uiso 1 1 calc R
C4 C 0.1961(3) 0.5589(3) 0.0542(2) 0.0428(8) Uani 1 1 d .
H4A H 0.1139 0.5196 0.0399 0.064 Uiso 1 1 calc R
H4B H 0.2027 0.6441 0.0152 0.064 Uiso 1 1 calc R
H4C H 0.2150 0.5904 0.1172 0.064 Uiso 1 1 calc R
C5 C 0.4500(3) -0.0341(3) 0.08434(18) 0.0287(6) Uani 1 1 d .
C6 C 0.4953(4) -0.2733(4) 0.0372(3) 0.0516(10) Uani 1 1 d .
H6A H 0.5274 -0.2311 -0.0127 0.077 Uiso 1 1 calc R
H6B H 0.4553 -0.3678 0.0184 0.077 Uiso 1 1 calc R
H6C H 0.5614 -0.2903 0.0887 0.077 Uiso 1 1 calc R
C7 C 0.3888(3) 0.0794(3) 0.22048(18) 0.0230(5) Uani 1 1 d .
C8 C 0.5071(3) 0.1571(3) 0.25363(18) 0.0246(5) Uani 1 1 d .
C9 C 0.5416(3) 0.3028(3) 0.2423(2) 0.0304(6) Uani 1 1 d .
H9 H 0.4876 0.3704 0.2070 0.036 Uiso 1 1 calc R
C10 C 0.6568(3) 0.3478(4) 0.2838(2) 0.0400(8) Uani 1 1 d .
H10 H 0.6811 0.4472 0.2767 0.048 Uiso 1 1 calc R
C11 C 0.7368(3) 0.2507(4) 0.3353(2) 0.0434(8) Uani 1 1 d .
H11 H 0.8154 0.2838 0.3620 0.052 Uiso 1 1 calc R
C12 C 0.7031(3) 0.1045(4) 0.3484(2) 0.0376(7) Uani 1 1 d .
H12 H 0.7574 0.0376 0.3841 0.045 Uiso 1 1 calc R
C13 C 0.5878(3) 0.0598(3) 0.30778(18) 0.0280(6) Uani 1 1 d .
C14 C 0.5269(3) -0.0824(3) 0.31338(19) 0.0272(6) Uani 1 1 d .
C15 C 0.5681(3) -0.2144(3) 0.3582(2) 0.0351(7) Uani 1 1 d .
H15 H 0.6473 -0.2212 0.3933 0.042 Uiso 1 1 calc R
C16 C 0.4909(4) -0.3337(3) 0.3500(2) 0.0397(8) Uani 1 1 d .
H16 H 0.5174 -0.4237 0.3802 0.048 Uiso 1 1 calc R
C17 C 0.3759(4) -0.3259(3) 0.2988(2) 0.0392(8) Uani 1 1 d .
H17 H 0.3253 -0.4108 0.2932 0.047 Uiso 1 1 calc R
C18 C 0.3332(3) -0.1941(2) 0.2552(2) 0.0289(6) Uani 1 1 d .
H18 H 0.2537 -0.1882 0.2204 0.035 Uiso 1 1 calc R
C19 C 0.4092(3) -0.0724(3) 0.26375(17) 0.0238(5) Uani 1 1 d .
C20 C 0.1030(3) 0.0608(3) 0.2332(2) 0.0234(5) Uani 1 1 d .
C21 C 0.0892(3) -0.0237(3) 0.30845(19) 0.0260(6) Uani 1 1 d .
C22 C -0.0125(3) -0.1137(3) 0.3035(2) 0.0289(6) Uani 1 1 d .
H22 H -0.0211 -0.1700 0.3548 0.035 Uiso 1 1 calc R
C23 C -0.1007(3) -0.1235(3) 0.2266(2) 0.0323(6) Uani 1 1 d .
C24 C -0.0872(3) -0.0378(3) 0.1530(2) 0.0322(6) Uani 1 1 d .
H24 H -0.1483 -0.0414 0.1001 0.039 Uiso 1 1 calc R
C25 C 0.0117(3) 0.0524(3) 0.15378(18) 0.0265(6) Uani 1 1 d .
C26 C 0.1809(3) -0.0247(3) 0.39574(19) 0.0304(6) Uani 1 1 d .
H26A H 0.1645 0.0578 0.4337 0.046 Uiso 1 1 calc R
H26B H 0.2618 -0.0137 0.3830 0.046 Uiso 1 1 calc R
H26C H 0.1756 -0.1188 0.4271 0.046 Uiso 1 1 calc R
C27 C -0.2096(3) -0.2218(4) 0.2221(3) 0.0434(8) Uani 1 1 d .
H27A H -0.2032 -0.2756 0.2790 0.065 Uiso 1 1 calc R
H27B H -0.2138 -0.2930 0.1727 0.065 Uiso 1 1 calc R
H27C H -0.2825 -0.1605 0.2116 0.065 Uiso 1 1 calc R
C28 C 0.0164(3) 0.1390(4) 0.0695(2) 0.0369(7) Uani 1 1 d .
H28A H -0.0564 0.1191 0.0242 0.055 Uiso 1 1 calc R
H28B H 0.0875 0.1088 0.0462 0.055 Uiso 1 1 calc R
H28C H 0.0213 0.2453 0.0834 0.055 Uiso 1 1 calc R
C29 C 0.2442(4) 0.3228(3) 0.3508(2) 0.0230(7) Uani 1 1 d .
C30 C 0.3347(3) 0.3261(3) 0.42928(19) 0.0255(6) Uani 1 1 d .
C31 C 0.3249(3) 0.4260(3) 0.49801(19) 0.0315(6) Uani 1 1 d .
H31 H 0.3864 0.4277 0.5507 0.038 Uiso 1 1 calc R
C32 C 0.2285(3) 0.5229(3) 0.4919(2) 0.0342(7) Uani 1 1 d .
C33 C 0.1394(3) 0.5163(3) 0.4154(2) 0.0315(6) Uani 1 1 d .
H33 H 0.0720 0.5806 0.4108 0.038 Uiso 1 1 calc R
C34 C 0.1442(3) 0.4186(3) 0.3443(2) 0.0298(6) Uani 1 1 d .
C35 C 0.4434(3) 0.2267(3) 0.44438(19) 0.0285(6) Uani 1 1 d .
H35A H 0.4228 0.1324 0.4129 0.043 Uiso 1 1 calc R
H35B H 0.4698 0.2080 0.5089 0.043 Uiso 1 1 calc R
H35C H 0.5085 0.2751 0.4212 0.043 Uiso 1 1 calc R
C36 C 0.2203(4) 0.6299(4) 0.5671(2) 0.0493(9) Uani 1 1 d .
H36A H 0.2332 0.7314 0.5477 0.074 Uiso 1 1 calc R
H36B H 0.2819 0.6053 0.6201 0.074 Uiso 1 1 calc R
H36C H 0.1404 0.6226 0.5823 0.074 Uiso 1 1 calc R
C37 C 0.0391(3) 0.4226(4) 0.2651(2) 0.0376(7) Uani 1 1 d .
H37A H 0.0689 0.4423 0.2098 0.056 Uiso 1 1 calc R
H37B H -0.0169 0.5014 0.2743 0.056 Uiso 1 1 calc R
H37C H -0.0026 0.3268 0.2599 0.056 Uiso 1 1 calc R

loop_
_atom_site_aniso_label
_atom_site_aniso_U_11
_atom_site_aniso_U_22
_atom_site_aniso_U_33
_atom_site_aniso_U_23
_atom_site_aniso_U_13
_atom_site_aniso_U_12
Ge1 0.02303(13) 0.02060(11) 0.01876(12) 0.00124(12) 0.00552(9) -0.00044(13)
O1 0.0341(14) 0.0274(10) 0.0280(13) 0.0088(8) 0.0103(11) 0.0048(9)
O2 0.0696(19) 0.0438(13) 0.0530(15) 0.0285(12) 0.0335(14) 0.0169(13)
O3 0.0368(13) 0.0483(12) 0.0503(14) -0.0131(10) 0.0221(11) -0.0074(11)
O4 0.0311(12) 0.0359(10) 0.0426(12) -0.0122(9) 0.0081(10) 0.0013(9)
C1 0.0321(16) 0.0325(14) 0.0229(13) 0.0093(10) 0.0049(13) -0.0010(12)
C2 0.0335(16) 0.0396(15) 0.0201(13) 0.0038(11) 0.0071(12) 0.0001(13)
C3 0.0246(14) 0.0321(13) 0.0189(12) -0.0029(10) 0.0047(11) -0.0029(12)
C4 0.049(2) 0.0343(15) 0.0436(18) 0.0153(13) 0.0049(16) 0.0045(15)
C5 0.0314(16) 0.0359(14) 0.0194(13) -0.0039(10) 0.0063(12) 0.0001(12)
C6 0.041(2) 0.0438(18) 0.070(3) -0.0272(18) 0.0109(19) 0.0055(17)
C7 0.0267(14) 0.0227(12) 0.0201(12) 0.0002(10) 0.0062(11) -0.0015(11)
C8 0.0253(14) 0.0309(13) 0.0194(12) -0.0060(10) 0.0092(11) -0.0052(11)
C9 0.0352(17) 0.0334(14) 0.0244(14) -0.0020(11) 0.0104(13) -0.0069(12)
C10 0.047(2) 0.0439(16) 0.0324(16) -0.0110(13) 0.0161(15) -0.0238(16)
C11 0.0328(18) 0.063(2) 0.0349(17) -0.0152(16) 0.0067(14) -0.0168(18)
C12 0.0253(15) 0.0537(19) 0.0325(16) -0.0104(13) 0.0025(13) 0.0002(14)
C13 0.0271(14) 0.0379(14) 0.0194(12) -0.0066(11) 0.0057(11) 0.0031(12)
C14 0.0318(15) 0.0328(14) 0.0183(12) -0.0027(10) 0.0082(12) 0.0040(12)
C15 0.0431(19) 0.0397(15) 0.0224(14) 0.0027(11) 0.0067(13) 0.0164(14)
C16 0.059(2) 0.0297(14) 0.0357(17) 0.0082(12) 0.0210(17) 0.0114(14)
C17 0.051(2) 0.0260(14) 0.0461(19) 0.0031(12) 0.0231(17) 0.0011(13)
C18 0.0323(15) 0.0237(13) 0.0328(15) -0.0015(11) 0.0120(13) 0.0008(12)
C19 0.0300(14) 0.0224(12) 0.0210(12) -0.0019(9) 0.0103(11) 0.0022(11)
C20 0.0197(13) 0.0248(12) 0.0264(14) 0.0007(11) 0.0066(11) -0.0004(11)
C21 0.0267(14) 0.0237(12) 0.0293(14) -0.0001(10) 0.0095(12) 0.0020(11)
C22 0.0279(15) 0.0292(13) 0.0328(15) 0.0027(11) 0.0135(12) -0.0019(12)
C23 0.0258(15) 0.0313(14) 0.0418(17) -0.0083(12) 0.0117(13) -0.0020(12)
C24 0.0269(15) 0.0397(16) 0.0296(15) -0.0094(13) 0.0043(13) -0.0029(13)
C25 0.0248(14) 0.0301(13) 0.0251(14) -0.0034(10) 0.0058(11) 0.0022(11)
C26 0.0316(16) 0.0364(14) 0.0237(14) 0.0051(11) 0.0069(12) -0.0047(13)
C27 0.0319(18) 0.0469(17) 0.053(2) -0.0091(15) 0.0135(16) -0.0098(15)
C28 0.0360(18) 0.0460(17) 0.0259(15) 0.0039(13) -0.0005(14) -0.0022(15)
C29 0.0286(18) 0.0200(13) 0.0220(16) 0.0008(10) 0.0091(14) -0.0004(11)
C30 0.0301(16) 0.0243(12) 0.0242(13) 0.0007(10) 0.0104(12) -0.0052(11)
C31 0.0423(17) 0.0310(13) 0.0236(13) -0.0024(11) 0.0127(13) -0.0038(13)
C32 0.050(2) 0.0276(13) 0.0309(15) -0.0011(11) 0.0231(15) -0.0022(13)
C33 0.0378(17) 0.0273(13) 0.0339(15) 0.0044(11) 0.0180(13) 0.0053(13)
C34 0.0341(16) 0.0261(12) 0.0325(14) 0.0034(11) 0.0149(13) 0.0010(12)
C35 0.0326(16) 0.0316(13) 0.0214(13) -0.0001(11) 0.0056(12) 0.0010(13)
C36 0.070(3) 0.0447(18) 0.0376(18) -0.0083(14) 0.0213(18) 0.0118(18)
C37 0.0345(17) 0.0392(15) 0.0397(17) -0.0010(13) 0.0087(14) 0.0117(14)

loop_
_atom_type_symbol
_atom_type_description
_atom_type_scat_dispersion_real
_atom_type_scat_dispersion_imag
_atom_type_scat_source
C C 0.0033 0.0016 'International Tables Vol C Tables 4.2.6.8 and 6.1.1.4'
H H 0.0000 0.0000 'International Tables Vol C Tables 4.2.6.8 and 6.1.1.4'
O O 0.0106 0.0060 'International Tables Vol C Tables 4.2.6.8 and 6.1.1.4'
Ge Ge 0.1547 1.8001 'International Tables Vol C Tables 4.2.6.8 and 6.1.1.4'

loop_
_geom_angle_atom_site_label_1
_geom_angle_atom_site_label_2
_geom_angle_atom_site_label_3
_geom_angle
O1 Ge1 C20 110.57(12)
O1 Ge1 C29 98.82(9)
C20 Ge1 C29 108.59(14)
O1 Ge1 C7 98.50(11)
C20 Ge1 C7 111.49(11)
C29 Ge1 C7 126.70(14)
C1 O1 Ge1 123.7(2)
C1 O2 C4 118.6(3)
C5 O4 C6 115.9(3)
O1 C1 C2 127.8(3)
O1 C1 O2 113.6(3)
C2 C1 O2 118.5(3)
C1 C2 C3 122.0(3)
C2 C3 C5 109.5(2)
C2 C3 C7 114.2(2)
C5 C3 C7 108.6(2)
O3 C5 O4 123.5(3)
O3 C5 C3 125.2(3)
O4 C5 C3 111.3(3)
C8 C7 C19 103.0(2)
C8 C7 C3 114.2(2)
C19 C7 C3 109.2(2)
C8 C7 Ge1 113.79(17)
C19 C7 Ge1 114.26(18)
C3 C7 Ge1 102.66(18)
C9 C8 C13 119.7(3)
C9 C8 C7 130.6(3)
C13 C8 C7 109.7(2)
C8 C9 C10 118.7(3)
C11 C10 C9 121.5(3)
C10 C11 C12 120.6(3)
C13 C12 C11 118.0(3)
C12 C13 C8 121.5(3)
C12 C13 C14 129.8(3)
C8 C13 C14 108.7(3)
C19 C14 C15 120.4(3)
C19 C14 C13 108.8(2)
C15 C14 C13 130.8(3)
C16 C15 C14 118.3(3)
C15 C16 C17 121.6(3)
C16 C17 C18 120.6(3)
C19 C18 C17 118.5(3)
C18 C19 C14 120.6(2)
C18 C19 C7 129.4(3)
C14 C19 C7 109.8(2)
C21 C20 C25 118.6(3)
C21 C20 Ge1 116.4(2)
C25 C20 Ge1 125.0(2)
C22 C21 C20 119.5(3)
C22 C21 C26 117.3(2)
C20 C21 C26 123.1(3)
C23 C22 C21 122.2(3)
C22 C23 C24 117.8(3)
C22 C23 C27 121.6(3)
C24 C23 C27 120.6(3)
C25 C24 C23 122.5(3)
C24 C25 C20 119.3(3)
C24 C25 C28 117.5(3)
C20 C25 C28 123.2(3)
C30 C29 C34 119.1(3)
C30 C29 Ge1 124.1(2)
C34 C29 Ge1 116.8(3)
C31 C30 C29 119.4(3)
C31 C30 C35 117.0(3)
C29 C30 C35 123.6(3)
C32 C31 C30 122.3(3)
C33 C32 C31 117.7(3)
C33 C32 C36 121.1(3)
C31 C32 C36 121.2(3)
C32 C33 C34 122.7(3)
C33 C34 C29 118.9(3)
C33 C34 C37 116.8(3)
C29 C34 C37 124.3(3)

loop_
_geom_bond_atom_site_label_1
_geom_bond_atom_site_label_2
_geom_bond_distance
Ge1 O1 1.843(2)
Ge1 C20 1.960(3)
Ge1 C29 1.970(3)
Ge1 C7 2.017(3)
O1 C1 1.323(4)
O2 C1 1.367(3)
O2 C4 1.402(4)
O3 C5 1.205(4)
O4 C5 1.337(3)
O4 C6 1.446(4)
C1 C2 1.328(4)
C2 C3 1.502(4)
C3 C5 1.519(4)
C3 C7 1.586(4)
C7 C8 1.508(4)
C7 C19 1.515(3)
C8 C9 1.390(4)
C8 C13 1.407(4)
C9 C10 1.392(5)
C10 C11 1.384(6)
C11 C12 1.397(5)
C12 C13 1.390(4)
C13 C14 1.465(4)
C14 C19 1.398(4)
C14 C15 1.403(4)
C15 C16 1.376(5)
C16 C17 1.380(6)
C17 C18 1.398(4)
C18 C19 1.385(4)
C20 C21 1.407(4)
C20 C25 1.425(4)
C21 C22 1.399(4)
C21 C26 1.511(4)
C22 C23 1.380(4)
C23 C24 1.390(5)
C23 C27 1.510(4)
C24 C25 1.383(4)
C25 C28 1.508(4)
C29 C30 1.409(5)
C29 C34 1.412(5)
C30 C31 1.399(4)
C30 C35 1.502(4)
C31 C32 1.386(5)
C32 C33 1.380(5)
C32 C36 1.511(4)
C33 C34 1.402(4)
C34 C37 1.515(4)
